data_1516985
loop_
_publ_author_name
'Marlon T. Conato'
'Xiqu Wang'
'Allan J. Jacobson'

_publ_section_title
;
 Synthesis and crystal structures of complexes based on the ligand
 meso-1,4-phenylenebis(hydroxyacetic acid)
;
_journal_name_full
;
Inorganica Chimica Acta
;
_journal_page_first 24
_journal_page_last 29
_journal_volume 401
_journal_year 2013
_chemical_formula_sum 'C10 H8 O6 Pb'
_chemical_formula_weight 431.35
_space_group_IT_number 15
_symmetry_cell_setting monoclinic
_symmetry_space_group_name_Hall '-C 2yc'
_symmetry_space_group_name_H-M 'C 1 2/c 1'
_atom_sites_solution_hydrogens geom
_atom_sites_solution_primary direct
_atom_sites_solution_secondary difmap
_cell_angle_alpha 90.00
_cell_angle_beta 101.0470(10)
_cell_angle_gamma 90.00
_cell_formula_units_Z 4
_cell_length_a 10.2009(12)
_cell_length_b 9.7997(11)
_cell_length_c 10.1272(12)
_cell_measurement_reflns_used 1803
_cell_measurement_temperature 293(2)
_cell_measurement_theta_max 28.4
_cell_measurement_theta_min 2.9
_cell_volume 993.6(2)
_computing_structure_refinement 'SHELXL-97 (Sheldrick, 2008)'
_computing_structure_solution 'SHELXS-97 (Sheldrick, 1990)'
_diffrn_ambient_temperature 293(2)
_diffrn_measured_fraction_theta_full 0.999
_diffrn_measured_fraction_theta_max 0.929
_diffrn_measurement_device_type BruKer-ApexII
_diffrn_measurement_method 'narrow frame'
_diffrn_radiation_monochromator graphite
_diffrn_radiation_source 'fine-focus sealed tube'
_diffrn_radiation_type MoK\a
_diffrn_radiation_wavelength 0.71073
_diffrn_reflns_av_R_equivalents 0.0457
_diffrn_reflns_av_sigmaI/netI 0.0325
_diffrn_reflns_limit_h_max 12
_diffrn_reflns_limit_h_min -13
_diffrn_reflns_limit_k_max 13
_diffrn_reflns_limit_k_min -6
_diffrn_reflns_limit_l_max 13
_diffrn_reflns_limit_l_min -12
_diffrn_reflns_number 2994
_diffrn_reflns_theta_full 25.50
_diffrn_reflns_theta_max 28.50
_diffrn_reflns_theta_min 2.91
_exptl_absorpt_coefficient_mu 16.995
_exptl_absorpt_correction_T_max 0.953
_exptl_absorpt_correction_T_min 0.351
_exptl_absorpt_correction_type psi-scan
_exptl_absorpt_process_details 'North et al., 1968'
_exptl_crystal_colour colorless
_exptl_crystal_density_diffrn 2.884
_exptl_crystal_density_method 'not measured'
_exptl_crystal_description plate
_exptl_crystal_F_000 792
_exptl_crystal_size_max 0.16
_exptl_crystal_size_mid 0.11
_exptl_crystal_size_min 0.04
_refine_diff_density_max 1.762
_refine_diff_density_min -1.955
_refine_diff_density_rms 0.179
_refine_ls_extinction_coef 0.0009(2)
_refine_ls_extinction_expression Fc^*^=kFc[1+0.001xFc^2^\l^3^/sin(2\q)]^-1/4^
_refine_ls_extinction_method SHELXL
_refine_ls_goodness_of_fit_ref 1.070
_refine_ls_hydrogen_treatment constr
_refine_ls_matrix_type full
_refine_ls_number_parameters 80
_refine_ls_number_reflns 1178
_refine_ls_number_restraints 0
_refine_ls_restrained_S_all 1.070
_refine_ls_R_factor_all 0.0276
_refine_ls_R_factor_gt 0.0245
_refine_ls_shift/su_max 0.000
_refine_ls_shift/su_mean 0.000
_refine_ls_structure_factor_coef Fsqd
_refine_ls_weighting_details 'calc w=1/[\s^2^(Fo^2^)+(0.0409P)^2^+0.0000P] where P=(Fo^2^+2Fc^2^)/3'
_refine_ls_weighting_scheme calc
_refine_ls_wR_factor_gt 0.0663
_refine_ls_wR_factor_ref 0.0677
_reflns_number_gt 1025
_reflns_number_total 1178
_reflns_threshold_expression >2s(I)
_cod_data_source_file ICA-2013-401-24-29-1.cif
_cod_data_source_block Phase1-PbL-RT
_cod_depositor_comments
;
The following automatic conversions were performed:

'_exptl_absorpt_correction_type' value 'Psi-scan' changed to
'psi-scan' according to the built-in table from CIF Core dictionary
named 'cif_core.dic' version 2.4.1 from 2010-06-29.

Automatic conversion script
Id: cif_fix_values 2281 2013-09-26 08:29:07Z andrius 
;
_cod_original_sg_symbol_H-M C2/c
_cod_database_code 1516985

loop_
_symmetry_equiv_pos_as_xyz
'x, y, z'
'-x, y, -z+1/2'
'x+1/2, y+1/2, z'
'-x+1/2, y+1/2, -z+1/2'
'-x, -y, -z'
'x, -y, z-1/2'
'-x+1/2, -y+1/2, -z'
'x+1/2, -y+1/2, z-1/2'

loop_
_atom_site_label
_atom_site_type_symbol
_atom_site_fract_x
_atom_site_fract_y
_atom_site_fract_z
_atom_site_U_iso_or_equiv
_atom_site_adp_type
_atom_site_occupancy
_atom_site_symmetry_multiplicity
_atom_site_calc_flag
_atom_site_refinement_flags
Pb1 Pb 0.5000 0.253658(18) 0.2500 0.02174(14) Uani 1 2 d S
O1 O 0.3394(3) 0.1366(3) 0.0685(3) 0.0231(6) Uani 1 1 d .
H2 H 0.3277 0.1453 -0.0135 0.035 Uiso 1 1 calc R
O2 O 0.2771(3) -0.1198(3) 0.2966(3) 0.0313(7) Uani 1 1 d .
O3 O 0.3807(3) 0.0799(3) 0.3267(3) 0.0292(7) Uani 1 1 d .
C1 C 0.2874(4) 0.0075(4) 0.1006(4) 0.0207(8) Uani 1 1 d .
H1 H 0.3304 -0.0656 0.0583 0.025 Uiso 1 1 calc R
C2 C 0.3184(4) -0.0114(4) 0.2523(4) 0.0202(8) Uani 1 1 d .
C3 C 0.1375(4) 0.0026(4) 0.0484(4) 0.0193(8) Uani 1 1 d .
C4 C 0.0806(4) -0.0976(4) -0.0408(4) 0.0227(8) Uani 1 1 d .
H4 H 0.1351 -0.1635 -0.0686 0.027 Uiso 1 1 calc R
C5 C 0.0556(4) 0.1018(4) 0.0894(4) 0.0223(8) Uani 1 1 d .
H5 H 0.0923 0.1701 0.1490 0.027 Uiso 1 1 calc R

loop_
_atom_site_aniso_label
_atom_site_aniso_U_11
_atom_site_aniso_U_22
_atom_site_aniso_U_33
_atom_site_aniso_U_23
_atom_site_aniso_U_13
_atom_site_aniso_U_12
Pb1 0.02421(19) 0.01783(18) 0.02295(18) 0.000 0.00392(10) 0.000
O1 0.0283(16) 0.0234(15) 0.0155(13) 0.0048(11) -0.0008(11) -0.0080(12)
O2 0.044(2) 0.0224(16) 0.0259(16) 0.0068(12) 0.0023(14) -0.0051(13)
O3 0.0372(19) 0.0314(17) 0.0172(15) 0.0008(12) 0.0007(13) -0.0140(13)
C1 0.023(2) 0.0186(19) 0.020(2) 0.0007(14) 0.0030(16) -0.0028(15)
C2 0.019(2) 0.0199(19) 0.020(2) 0.0045(14) 0.0004(15) 0.0022(15)
C3 0.0213(19) 0.0179(19) 0.0171(19) 0.0031(14) -0.0004(15) -0.0019(15)
C4 0.026(2) 0.0193(19) 0.023(2) -0.0006(15) 0.0038(16) 0.0013(16)
C5 0.023(2) 0.0195(19) 0.022(2) -0.0047(15) 0.0005(16) -0.0039(15)

loop_
_atom_type_symbol
_atom_type_description
_atom_type_scat_dispersion_real
_atom_type_scat_dispersion_imag
_atom_type_scat_source
Pb Pb -3.3944 10.1111 'International Tables Vol C Tables 4.2.6.8 and 6.1.1.4'
O O 0.0106 0.0060 'International Tables Vol C Tables 4.2.6.8 and 6.1.1.4'
C C 0.0033 0.0016 'International Tables Vol C Tables 4.2.6.8 and 6.1.1.4'
H H 0.0000 0.0000 'International Tables Vol C Tables 4.2.6.8 and 6.1.1.4'

loop_
_geom_angle_atom_site_label_1
_geom_angle_atom_site_label_2
_geom_angle_atom_site_label_3
_geom_angle
_geom_angle_site_symmetry_1
_geom_angle_site_symmetry_3
O3 Pb1 O3 85.17(17) 2_655 .
O3 Pb1 O1 66.12(9) 2_655 2_655
O3 Pb1 O1 74.19(10) . 2_655
C2 O3 Pb1 124.0(3) . .
O1 C1 C2 108.8(3) . .
O1 C1 C3 109.9(3) . .
C2 C1 C3 110.4(3) . .
O2 C2 O3 123.5(4) . .
O2 C2 C1 116.4(3) . .
O3 C2 C1 120.1(3) . .
C4 C3 C5 119.2(4) . .
C4 C3 C1 121.2(4) . .
C5 C3 C1 119.6(4) . .
C5 C4 C3 121.4(4) 5 .
C4 C5 C3 119.4(4) 5 .

loop_
_geom_bond_atom_site_label_1
_geom_bond_atom_site_label_2
_geom_bond_distance
_geom_bond_site_symmetry_2
Pb1 O3 2.312(3) 2_655
Pb1 O3 2.312(3) .
Pb1 O1 2.495(3) 2_655
O1 C1 1.433(4) .
O2 C2 1.257(5) .
O3 C2 1.260(5) .
C1 C2 1.519(6) .
C1 C3 1.520(6) .
C3 C4 1.385(5) .
C3 C5 1.397(6) .
C4 C5 1.383(6) 5
C5 C4 1.383(6) 5

loop_
_geom_hbond_atom_site_label_D
_geom_hbond_atom_site_label_H
_geom_hbond_atom_site_label_A
_geom_hbond_distance_DH
_geom_hbond_distance_HA
_geom_hbond_distance_DA
_geom_hbond_angle_DHA
_geom_hbond_site_symmetry_A
O1 H2 O2 0.82 1.91 2.710(4) 164.7 6
